data_2104245
loop_
_publ_author_name
'Siegler, Maxime A.'
'Hao, Xiang'
'Parkin, Sean'
'Brock, Carolyn Pratt'

_publ_section_title
;
 Five more phases of the structural family
 [<i>M</i>(H~2~O)~2~(15-crown-5)](NO~3~)~2~
;
_journal_issue 6
_journal_name_full 'Acta Crystallographica Section B'
_journal_page_first 738
_journal_page_last 749
_journal_paper_doi 10.1107/S0108768108034046
_journal_volume 64
_journal_year 2008
_chemical_formula_moiety 'C10 H24 Cu O7 2+, 2(N O3 1-)'
_chemical_formula_sum 'C10 H24 Cu N2 O13'
_chemical_formula_weight 443.85
_chemical_name_systematic
;
 diaqua(15-crown-5)copper(II) nitrate
;
_space_group_IT_number 2
_symmetry_cell_setting triclinic
_symmetry_space_group_name_Hall '-P 1 (1/2*x+1/2*y,1/2*x-1/2*y,-z)'
_symmetry_space_group_name_H-M 'C -1'
_atom_sites_solution_hydrogens geom
_atom_sites_solution_primary direct
_atom_sites_solution_secondary difmap
_audit_creation_method SHELXL-97
_cell_angle_alpha 89.91(2)
_cell_angle_beta 125.88(2)
_cell_angle_gamma 90.06(2)
_cell_formula_units_Z 8
_cell_length_a 14.769(2)
_cell_length_b 27.924(3)
_cell_length_c 10.642(2)
_cell_measurement_reflns_used 7471
_cell_measurement_temperature 320(2)
_cell_measurement_theta_max 27.48
_cell_measurement_theta_min 1.02
_cell_volume 3556.1(13)
_computing_cell_refinement 'SCALEPACK (Otwinowski & Minor, 2006)'
_computing_data_collection 'COLLECT (Nonius, 1999)'
_computing_data_reduction 'DENZO-SMN (Otwinowski & Minor, 2006)'
_computing_molecular_graphics 'Mercury (Macrae et al., 2008)'
_computing_publication_material
;
SHELXL-97 (Sheldrick, 2008) and local procedures
;
_computing_structure_refinement 'SHELXL-97 (Sheldrick, 2008)'
_computing_structure_solution 'SHELXS-97 (Sheldrick, 2008)'
_diffrn_ambient_temperature 320(2)
_diffrn_detector_area_resol_mean 18
_diffrn_measured_fraction_theta_full 0.987
_diffrn_measured_fraction_theta_max 0.987
_diffrn_measurement_device_type 'Nonius KappaCCD diffractometer'
_diffrn_measurement_method '\w scans at fixed \c = 55\%'
_diffrn_radiation_monochromator graphite
_diffrn_radiation_source 'fine-focus sealed tube'
_diffrn_radiation_type MoK\a
_diffrn_radiation_wavelength 0.71073
_diffrn_reflns_av_R_equivalents 0.0233
_diffrn_reflns_av_sigmaI/netI 0.0426
_diffrn_reflns_limit_h_max 19
_diffrn_reflns_limit_h_min -19
_diffrn_reflns_limit_k_max 36
_diffrn_reflns_limit_k_min -36
_diffrn_reflns_limit_l_max 13
_diffrn_reflns_limit_l_min -13
_diffrn_reflns_number 15229
_diffrn_reflns_theta_full 27.49
_diffrn_reflns_theta_max 27.49
_diffrn_reflns_theta_min 1.85
_diffrn_standards_decay_% <2
_diffrn_standards_number 0
_exptl_absorpt_coefficient_mu 1.298
_exptl_absorpt_correction_T_max 0.8291
_exptl_absorpt_correction_T_min 0.6814
_exptl_absorpt_correction_type multi-scan
_exptl_absorpt_process_details 'SCALEPACK (Otwinowski & Minor, 2006)'
_exptl_crystal_colour colourless
_exptl_crystal_density_diffrn 1.658
_exptl_crystal_density_method 'not measured'
_exptl_crystal_description block
_exptl_crystal_F_000 1848
_exptl_crystal_size_max 0.32
_exptl_crystal_size_mid 0.30
_exptl_crystal_size_min 0.15
_refine_diff_density_max 0.439
_refine_diff_density_min -0.408
_refine_ls_extinction_method none
_refine_ls_goodness_of_fit_ref 1.106
_refine_ls_hydrogen_treatment mixed
_refine_ls_matrix_type full
_refine_ls_number_parameters 494
_refine_ls_number_reflns 8078
_refine_ls_number_restraints 12
_refine_ls_restrained_S_all 1.107
_refine_ls_R_factor_all 0.0552
_refine_ls_R_factor_gt 0.0372
_refine_ls_shift/su_max 0.002
_refine_ls_shift/su_mean 0.000
_refine_ls_structure_factor_coef Fsqd
_refine_ls_weighting_details 'calc w=1/[\s^2^(Fo^2^)+(0.0500P)^2^+0.0000P] where P=(Fo^2^+2Fc^2^)/3'
_refine_ls_weighting_scheme calc
_refine_ls_wR_factor_gt 0.0919
_refine_ls_wR_factor_ref 0.0992
_reflns_number_gt 6313
_reflns_number_total 8078
_reflns_threshold_expression >2\s(I)
_cod_data_source_file bs5069.cif
_cod_data_source_block CuZprime2
_cod_original_sg_symbol_H-M C-1
_cod_database_code 2104245
_cod_database_fobs_code 2104245

loop_
_symmetry_equiv_pos_as_xyz
'x, y, z'
'x+1/2, y+1/2, z'
'-x, -y, -z'
'-x+1/2, -y+1/2, -z'

loop_
_atom_site_type_symbol
_atom_site_label
_atom_site_fract_x
_atom_site_fract_y
_atom_site_fract_z
_atom_site_U_iso_or_equiv
_atom_site_adp_type
_atom_site_calc_flag
_atom_site_refinement_flags
_atom_site_occupancy
Cu Cu1 0.49767(4) 0.251206(13) 0.48812(7) 0.03740(15) Uani d . 1
O O11 0.68750(19) 0.26496(9) 0.6147(3) 0.0480(6) Uani d . 1
O O21 0.5156(2) 0.30366(9) 0.3461(3) 0.0501(7) Uani d . 1
O O31 0.3319(2) 0.25541(8) 0.2557(3) 0.0498(7) Uani d . 1
O O41 0.3688(2) 0.21477(8) 0.5154(3) 0.0562(7) Uani d . 1
O O51 0.58465(19) 0.21827(8) 0.7106(3) 0.0507(7) Uani d . 1
O O61 0.4816(3) 0.30719(13) 0.5741(3) 0.0548(8) Uani d D 1
H H1W 0.501(4) 0.3056(17) 0.663(2) 0.082 Uiso d D 1
H H2W 0.446(3) 0.3313(10) 0.532(4) 0.082 Uiso d D 1
O O71 0.5177(3) 0.19429(13) 0.4089(3) 0.0568(8) Uani d D 1
H H3W 0.552(4) 0.1712(11) 0.460(4) 0.085 Uiso d D 1
H H4W 0.493(4) 0.1918(17) 0.3196(18) 0.085 Uiso d D 1
C C11 0.7035(3) 0.30897(15) 0.5598(5) 0.0636(11) Uani d . 1
H H11A 0.7803 0.3116 0.5938 0.076 Uiso calc R 1
H H11B 0.6867 0.3362 0.5994 0.076 Uiso calc R 1
C C21 0.6262(3) 0.30761(16) 0.3878(5) 0.0642(12) Uani d . 1
H H21A 0.6336 0.3366 0.3442 0.077 Uiso calc R 1
H H21B 0.6432 0.2804 0.3485 0.077 Uiso calc R 1
C C31 0.4297(3) 0.30051(14) 0.1824(4) 0.0536(10) Uani d . 1
H H31A 0.4414 0.2727 0.1390 0.064 Uiso calc R 1
H H31B 0.4296 0.3289 0.1298 0.064 Uiso calc R 1
C C41 0.3215(3) 0.29620(13) 0.1645(4) 0.0533(11) Uani d . 1
H H41A 0.3074 0.3250 0.2012 0.064 Uiso calc R 1
H H41B 0.2601 0.2915 0.0564 0.064 Uiso calc R 1
C C51 0.2412(3) 0.24860(17) 0.2684(5) 0.0639(13) Uani d . 1
H H51A 0.1717 0.2441 0.1665 0.077 Uiso calc R 1
H H51B 0.2336 0.2763 0.3163 0.077 Uiso calc R 1
C C61 0.2676(3) 0.20497(16) 0.3665(5) 0.0666(12) Uani d . 1
H H61A 0.2074 0.1983 0.3760 0.080 Uiso calc R 1
H H61B 0.2773 0.1774 0.3201 0.080 Uiso calc R 1
C C71 0.4192(4) 0.17430(15) 0.6128(5) 0.0642(11) Uani d . 1
H H71A 0.4318 0.1496 0.5605 0.077 Uiso calc R 1
H H71B 0.3708 0.1613 0.6382 0.077 Uiso calc R 1
C C81 0.5279(4) 0.18959(15) 0.7573(5) 0.0610(11) Uani d . 1
H H81A 0.5151 0.2081 0.8225 0.073 Uiso calc R 1
H H81B 0.5727 0.1618 0.8154 0.073 Uiso calc R 1
C C91 0.7034(3) 0.21824(15) 0.8097(4) 0.0529(11) Uani d . 1
H H91A 0.7323 0.1908 0.7878 0.063 Uiso calc R 1
H H91B 0.7302 0.2168 0.9174 0.063 Uiso calc R 1
C C101 0.7403(3) 0.26409(15) 0.7779(4) 0.0554(10) Uani d . 1
H H10A 0.7174 0.2915 0.8089 0.066 Uiso calc R 1
H H10B 0.8209 0.2647 0.8345 0.066 Uiso calc R 1
Cu Cu2 0.25654(3) 0.499262(14) 0.01728(5) 0.03693(14) Uani d . 1
O O12 0.06638(19) 0.51338(9) -0.1102(3) 0.0498(6) Uani d . 1
O O22 0.2409(2) 0.55178(10) 0.1592(3) 0.0523(7) Uani d . 1
O O32 0.4236(2) 0.50234(9) 0.2501(3) 0.0523(7) Uani d . 1
O O42 0.3837(2) 0.46148(10) -0.0104(3) 0.0607(7) Uani d . 1
O O52 0.16829(18) 0.46685(8) -0.2061(2) 0.0503(6) Uani d . 1
O O62 0.2763(3) 0.55546(13) -0.0673(3) 0.0588(9) Uani d D 1
H H5W 0.264(4) 0.5556(18) -0.153(3) 0.088 Uiso d D 1
H H6W 0.316(3) 0.5781(12) -0.017(4) 0.088 Uiso d D 1
O O72 0.2375(3) 0.44210(12) 0.1002(3) 0.0559(8) Uani d D 1
H H7W 0.188(3) 0.4234(13) 0.045(4) 0.084 Uiso d D 1
H H8W 0.252(4) 0.4429(17) 0.186(2) 0.084 Uiso d D 1
C C12 0.0518(4) 0.55644(16) -0.0530(5) 0.0680(12) Uani d . 1
H H12A -0.0245 0.5588 -0.0852 0.082 Uiso calc R 1
H H12B 0.0671 0.5839 -0.0940 0.082 Uiso calc R 1
C C22 0.1310(3) 0.55575(17) 0.1201(5) 0.0672(12) Uani d . 1
H H22A 0.1240 0.5850 0.1629 0.081 Uiso calc R 1
H H22B 0.1150 0.5287 0.1616 0.081 Uiso calc R 1
C C32 0.3274(3) 0.54860(14) 0.3198(4) 0.0571(11) Uani d . 1
H H32A 0.3157 0.5211 0.3645 0.069 Uiso calc R 1
H H32B 0.3291 0.5772 0.3726 0.069 Uiso calc R 1
C C42 0.4350(3) 0.54338(16) 0.3363(4) 0.0560(11) Uani d . 1
H H42A 0.4487 0.5715 0.2962 0.067 Uiso calc R 1
H H42B 0.4970 0.5394 0.4445 0.067 Uiso calc R 1
C C52 0.5132(3) 0.49472(18) 0.2370(5) 0.0696(13) Uani d . 1
H H52A 0.5826 0.4896 0.3386 0.083 Uiso calc R 1
H H52B 0.5222 0.5223 0.1897 0.083 Uiso calc R 1
C C62 0.4841(3) 0.45154(19) 0.1382(5) 0.0762(14) Uani d . 1
H H62A 0.5440 0.4442 0.1286 0.091 Uiso calc R 1
H H62B 0.4734 0.4242 0.1846 0.091 Uiso calc R 1
C C72 0.3297(4) 0.42143(15) -0.1109(5) 0.0647(11) Uani d . 1
H H72A 0.3159 0.3968 -0.0598 0.078 Uiso calc R 1
H H72B 0.3765 0.4081 -0.1385 0.078 Uiso calc R 1
C C82 0.2231(3) 0.43841(15) -0.2511(4) 0.0599(11) Uani d . 1
H H82A 0.2372 0.4570 -0.3151 0.072 Uiso calc R 1
H H82B 0.1766 0.4113 -0.3113 0.072 Uiso calc R 1
C C92 0.0498(3) 0.46819(15) -0.3083(4) 0.0513(10) Uani d . 1
H H92A 0.0184 0.4404 -0.2918 0.062 Uiso calc R 1
H H92B 0.0251 0.4681 -0.4152 0.062 Uiso calc R 1
C C102 0.0130(3) 0.51284(16) -0.2747(4) 0.0569(11) Uani d . 1
H H10C 0.0350 0.5407 -0.3055 0.068 Uiso calc R 1
H H10D -0.0676 0.5131 -0.3308 0.068 Uiso calc R 1
N N1 0.4382(3) 0.15566(15) 0.0579(4) 0.0530(10) Uani d . 1
O O81 0.4184(4) 0.1431(2) -0.0661(5) 0.1193(17) Uani d . 1
O O91 0.4943(3) 0.19032(15) 0.1283(5) 0.0896(12) Uani d . 1
O O101 0.3943(3) 0.13344(17) 0.1063(5) 0.1114(17) Uani d . 1
N N2 0.1819(3) 0.59168(13) -0.4311(4) 0.0452(9) Uani d . 1
O O82 0.1793(3) 0.60077(15) -0.5459(4) 0.0826(11) Uani d . 1
O O92 0.2298(3) 0.55523(13) -0.3524(4) 0.0696(10) Uani d . 1
O O102 0.1344(3) 0.61835(13) -0.3943(4) 0.0844(12) Uani d . 1
N N3 0.5708(3) 0.34173(15) 0.9332(4) 0.0502(10) Uani d . 1
O O83 0.5693(3) 0.35681(17) 1.0401(4) 0.0857(12) Uani d . 1
O O93 0.5179(3) 0.30573(14) 0.8576(4) 0.0738(10) Uani d . 1
O O103 0.6304(3) 0.36230(12) 0.9034(4) 0.0661(9) Uani d . 1
N N4 0.3141(3) 0.40586(13) 0.4550(4) 0.0466(9) Uani d . 1
O O84 0.3337(3) 0.39197(16) 0.5776(4) 0.0797(11) Uani d . 1
O O94 0.2544(3) 0.44025(14) 0.3856(5) 0.0983(13) Uani d . 1
O O104 0.3585(3) 0.38562(14) 0.4004(4) 0.0780(11) Uani d . 1

loop_
_atom_site_aniso_label
_atom_site_aniso_U_11
_atom_site_aniso_U_22
_atom_site_aniso_U_33
_atom_site_aniso_U_12
_atom_site_aniso_U_13
_atom_site_aniso_U_23
Cu1 0.0384(3) 0.0348(3) 0.0374(3) 0.0046(2) 0.0213(2) 0.0012(2)
O11 0.0460(14) 0.0533(15) 0.0443(14) -0.0013(12) 0.0262(12) 0.0028(12)
O21 0.0454(14) 0.0571(16) 0.0448(15) 0.0059(12) 0.0248(12) 0.0051(12)
O31 0.0454(16) 0.0493(15) 0.0499(16) 0.0062(12) 0.0251(13) 0.0055(11)
O41 0.0507(15) 0.0532(16) 0.0600(16) -0.0028(12) 0.0298(13) 0.0030(13)
O51 0.0464(15) 0.0521(15) 0.0478(14) 0.0027(11) 0.0245(12) 0.0149(11)
O61 0.070(2) 0.0470(18) 0.0435(15) 0.0136(15) 0.0308(16) -0.0020(13)
O71 0.071(2) 0.0466(18) 0.0413(15) 0.0195(15) 0.0267(15) 0.0010(13)
C11 0.046(2) 0.070(3) 0.072(3) -0.011(2) 0.032(2) 0.010(2)
C21 0.056(3) 0.071(3) 0.072(3) 0.004(2) 0.041(2) 0.023(2)
C31 0.066(3) 0.049(2) 0.044(2) 0.0154(19) 0.0310(19) 0.0152(16)
C41 0.055(2) 0.040(2) 0.042(2) 0.0111(17) 0.0156(17) 0.0032(16)
C51 0.036(2) 0.091(3) 0.050(3) -0.0032(18) 0.016(2) -0.002(2)
C61 0.045(2) 0.077(3) 0.068(3) -0.020(2) 0.028(2) -0.003(2)
C71 0.073(3) 0.058(3) 0.071(3) -0.011(2) 0.047(2) 0.007(2)
C81 0.076(3) 0.053(3) 0.065(3) 0.001(2) 0.048(3) 0.013(2)
C91 0.048(2) 0.058(3) 0.039(2) 0.012(2) 0.0179(17) 0.0041(18)
C101 0.042(2) 0.066(3) 0.046(2) 0.0022(19) 0.0193(18) 0.000(2)
Cu2 0.0379(3) 0.0354(3) 0.0347(3) -0.0047(2) 0.0197(2) -0.0023(2)
O12 0.0442(14) 0.0538(15) 0.0466(14) 0.0036(11) 0.0239(12) -0.0019(11)
O22 0.0496(15) 0.0612(17) 0.0468(15) -0.0008(13) 0.0285(13) -0.0033(12)
O32 0.0412(14) 0.0575(16) 0.0502(15) -0.0065(13) 0.0223(12) -0.0106(12)
O42 0.0505(15) 0.0698(18) 0.0516(15) 0.0030(13) 0.0243(13) -0.0077(13)
O52 0.0428(14) 0.0588(15) 0.0428(13) 0.0008(11) 0.0214(11) -0.0114(11)
O62 0.088(2) 0.0467(18) 0.0504(17) -0.0265(17) 0.0451(18) -0.0104(14)
O72 0.068(2) 0.0456(17) 0.0425(14) -0.0196(15) 0.0259(15) -0.0005(14)
C12 0.055(3) 0.063(3) 0.078(3) 0.006(2) 0.034(2) -0.013(2)
C22 0.062(3) 0.077(3) 0.074(3) 0.006(2) 0.046(2) -0.015(2)
C32 0.076(3) 0.045(2) 0.044(2) -0.0032(19) 0.031(2) -0.0101(16)
C42 0.055(2) 0.058(2) 0.0366(19) -0.0146(19) 0.0167(17) -0.0067(17)
C52 0.040(2) 0.085(3) 0.064(3) 0.001(2) 0.019(2) -0.008(2)
C62 0.046(2) 0.102(4) 0.062(3) 0.021(2) 0.021(2) -0.008(3)
C72 0.063(3) 0.066(3) 0.061(2) 0.011(2) 0.034(2) -0.012(2)
C82 0.068(3) 0.058(3) 0.051(2) 0.001(2) 0.033(2) -0.017(2)
C92 0.044(2) 0.059(3) 0.0326(18) -0.0059(19) 0.0127(16) -0.0011(17)
C102 0.048(2) 0.070(3) 0.041(2) 0.011(2) 0.0190(18) 0.0102(18)
N1 0.049(2) 0.050(2) 0.048(2) 0.0057(18) 0.0210(17) -0.0057(17)
O81 0.104(3) 0.160(4) 0.080(2) 0.027(3) 0.046(2) -0.044(3)
O91 0.087(2) 0.062(2) 0.095(2) -0.030(2) 0.039(2) -0.020(2)
O101 0.081(3) 0.151(4) 0.088(3) -0.014(3) 0.042(2) 0.056(3)
N2 0.0450(19) 0.0380(19) 0.0414(17) -0.0091(16) 0.0190(15) -0.0072(15)
O82 0.111(3) 0.079(2) 0.073(2) -0.008(2) 0.062(2) 0.0102(18)
O92 0.094(2) 0.055(2) 0.0653(18) 0.0293(17) 0.0496(18) 0.0133(16)
O102 0.110(3) 0.066(2) 0.0692(19) 0.045(2) 0.048(2) 0.0088(17)
N3 0.052(2) 0.051(2) 0.0398(17) 0.0058(18) 0.0228(16) 0.0025(16)
O83 0.089(2) 0.114(3) 0.072(2) 0.011(2) 0.057(2) -0.018(2)
O93 0.080(2) 0.063(2) 0.0678(19) -0.0269(17) 0.0373(17) -0.0151(16)
O103 0.085(2) 0.0600(19) 0.0668(18) -0.0040(16) 0.0523(17) 0.0048(15)
N4 0.0477(19) 0.0358(19) 0.0490(19) -0.0070(16) 0.0243(16) -0.0076(15)
O84 0.103(3) 0.088(2) 0.0640(19) -0.0011(19) 0.0581(19) 0.0036(17)
O94 0.085(2) 0.058(2) 0.109(3) 0.0293(19) 0.033(2) 0.013(2)
O104 0.090(2) 0.086(3) 0.0563(17) 0.014(2) 0.0417(17) -0.0084(18)

loop_
_atom_type_symbol
_atom_type_description
_atom_type_scat_dispersion_real
_atom_type_scat_dispersion_imag
_atom_type_scat_source
C C 0.0033 0.0016 'International Tables Vol C Tables 4.2.6.8 and 6.1.1.4'
H H 0.0000 0.0000 'International Tables Vol C Tables 4.2.6.8 and 6.1.1.4'
N N 0.0061 0.0033 'International Tables Vol C Tables 4.2.6.8 and 6.1.1.4'
O O 0.0106 0.0060 'International Tables Vol C Tables 4.2.6.8 and 6.1.1.4'
Cu Cu 0.3201 1.2651 'International Tables Vol C Tables 4.2.6.8 and 6.1.1.4'

loop_
_geom_angle_atom_site_label_1
_geom_angle_atom_site_label_2
_geom_angle_atom_site_label_3
_geom_angle
O61 Cu1 O71 178.02(10)
O61 Cu1 O51 89.04(12)
O71 Cu1 O51 89.06(11)
O61 Cu1 O21 83.35(13)
O71 Cu1 O21 97.86(13)
O51 Cu1 O21 143.46(10)
O61 Cu1 O31 97.19(11)
O71 Cu1 O31 84.67(11)
O51 Cu1 O31 143.73(10)
O21 Cu1 O31 72.80(10)
O61 Cu1 O11 91.93(13)
O71 Cu1 O11 86.95(13)
O51 Cu1 O11 71.91(10)
O21 Cu1 O11 72.69(10)
O31 Cu1 O11 142.91(10)
O61 Cu1 O41 87.51(13)
O71 Cu1 O41 92.40(14)
O51 Cu1 O41 71.15(10)
O21 Cu1 O41 143.54(10)
O31 Cu1 O41 73.47(10)
O11 Cu1 O41 143.06(9)
C101 O11 C11 113.9(3)
C101 O11 Cu1 108.4(2)
C11 O11 Cu1 109.6(2)
C21 O21 C31 114.8(3)
C21 O21 Cu1 114.2(2)
C31 O21 Cu1 114.3(2)
C51 O31 C41 115.4(3)
C51 O31 Cu1 111.4(2)
C41 O31 Cu1 113.5(2)
C71 O41 C61 114.7(3)
C71 O41 Cu1 108.8(2)
C61 O41 Cu1 110.2(2)
C91 O51 C81 117.2(3)
C91 O51 Cu1 120.2(2)
C81 O51 Cu1 121.9(2)
Cu1 O61 H1W 117(3)
Cu1 O61 H2W 130(3)
H1W O61 H2W 111(2)
Cu1 O71 H3W 124(3)
Cu1 O71 H4W 122(3)
H3W O71 H4W 114(3)
O11 C11 C21 106.7(3)
O11 C11 H11A 110.4
C21 C11 H11A 110.4
O11 C11 H11B 110.4
C21 C11 H11B 110.4
H11A C11 H11B 108.6
O21 C21 C11 107.4(3)
O21 C21 H21A 110.2
C11 C21 H21A 110.2
O21 C21 H21B 110.2
C11 C21 H21B 110.2
H21A C21 H21B 108.5
O21 C31 C41 106.1(3)
O21 C31 H31A 110.5
C41 C31 H31A 110.5
O21 C31 H31B 110.5
C41 C31 H31B 110.5
H31A C31 H31B 108.7
O31 C41 C31 107.0(3)
O31 C41 H41A 110.3
C31 C41 H41A 110.3
O31 C41 H41B 110.3
C31 C41 H41B 110.3
H41A C41 H41B 108.6
O31 C51 C61 107.2(3)
O31 C51 H51A 110.3
C61 C51 H51A 110.3
O31 C51 H51B 110.3
C61 C51 H51B 110.3
H51A C51 H51B 108.5
O41 C61 C51 107.0(3)
O41 C61 H61A 110.3
C51 C61 H61A 110.3
O41 C61 H61B 110.3
C51 C61 H61B 110.3
H61A C61 H61B 108.6
O41 C71 C81 108.2(3)
O41 C71 H71A 110.1
C81 C71 H71A 110.1
O41 C71 H71B 110.1
C81 C71 H71B 110.1
H71A C71 H71B 108.4
O51 C81 C71 107.2(3)
O51 C81 H81A 110.3
C71 C81 H81A 110.3
O51 C81 H81B 110.3
C71 C81 H81B 110.3
H81A C81 H81B 108.5
O51 C91 C101 106.5(3)
O51 C91 H91A 110.4
C101 C91 H91A 110.4
O51 C91 H91B 110.4
C101 C91 H91B 110.4
H91A C91 H91B 108.6
O11 C101 C91 106.0(3)
O11 C101 H10A 110.5
C91 C101 H10A 110.5
O11 C101 H10B 110.5
C91 C101 H10B 110.5
H10A C101 H10B 108.7
O62 Cu2 O72 178.93(12)
O62 Cu2 O52 89.23(11)
O72 Cu2 O52 90.02(11)
O62 Cu2 O22 83.26(13)
O72 Cu2 O22 97.80(13)
O52 Cu2 O22 143.45(10)
O62 Cu2 O32 96.60(12)
O72 Cu2 O32 83.55(12)
O52 Cu2 O32 143.47(10)
O22 Cu2 O32 73.06(10)
O62 Cu2 O42 87.45(14)
O72 Cu2 O42 91.58(14)
O52 Cu2 O42 71.07(10)
O22 Cu2 O42 143.62(10)
O32 Cu2 O42 73.21(10)
O62 Cu2 O12 92.95(14)
O72 Cu2 O12 87.54(13)
O52 Cu2 O12 71.44(9)
O22 Cu2 O12 73.29(10)
O32 Cu2 O12 143.56(10)
O42 Cu2 O12 142.50(9)
C12 O12 C102 114.7(3)
C12 O12 Cu2 109.1(2)
C102 O12 Cu2 108.7(2)
C32 O22 C22 115.2(3)
C32 O22 Cu2 113.7(2)
C22 O22 Cu2 114.2(2)
C42 O32 C52 114.9(3)
C42 O32 Cu2 112.5(2)
C52 O32 Cu2 111.6(2)
C72 O42 C62 116.2(3)
C72 O42 Cu2 108.3(2)
C62 O42 Cu2 109.9(2)
C82 O52 C92 116.9(3)
C82 O52 Cu2 121.6(2)
C92 O52 Cu2 121.1(2)
Cu2 O62 H5W 122(3)
Cu2 O62 H6W 125(3)
H5W O62 H6W 110(2)
Cu2 O72 H7W 121(3)
Cu2 O72 H8W 119(3)
H7W O72 H8W 111(3)
O12 C12 C22 108.2(4)
O12 C12 H12A 110.1
C22 C12 H12A 110.1
O12 C12 H12B 110.1
C22 C12 H12B 110.1
H12A C12 H12B 108.4
O22 C22 C12 107.1(3)
O22 C22 H22A 110.3
C12 C22 H22A 110.3
O22 C22 H22B 110.3
C12 C22 H22B 110.3
H22A C22 H22B 108.5
O22 C32 C42 107.0(3)
O22 C32 H32A 110.3
C42 C32 H32A 110.3
O22 C32 H32B 110.3
C42 C32 H32B 110.3
H32A C32 H32B 108.6
O32 C42 C32 106.7(3)
O32 C42 H42A 110.4
C32 C42 H42A 110.4
O32 C42 H42B 110.4
C32 C42 H42B 110.4
H42A C42 H42B 108.6
O32 C52 C62 106.9(4)
O32 C52 H52A 110.3
C62 C52 H52A 110.3
O32 C52 H52B 110.3
C62 C52 H52B 110.3
H52A C52 H52B 108.6
O42 C62 C52 108.0(4)
O42 C62 H62A 110.1
C52 C62 H62A 110.1
O42 C62 H62B 110.1
C52 C62 H62B 110.1
H62A C62 H62B 108.4
O42 C72 C82 107.6(3)
O42 C72 H72A 110.2
C82 C72 H72A 110.2
O42 C72 H72B 110.2
C82 C72 H72B 110.2
H72A C72 H72B 108.5
O52 C82 C72 108.9(3)
O52 C82 H82A 109.9
C72 C82 H82A 109.9
O52 C82 H82B 109.9
C72 C82 H82B 109.9
H82A C82 H82B 108.3
O52 C92 C102 107.4(3)
O52 C92 H92A 110.2
C102 C92 H92A 110.2
O52 C92 H92B 110.2
C102 C92 H92B 110.2
H92A C92 H92B 108.5
O12 C102 C92 106.6(3)
O12 C102 H10C 110.4
C92 C102 H10C 110.4
O12 C102 H10D 110.4
C92 C102 H10D 110.4
H10C C102 H10D 108.6
O91 N1 O101 119.3(5)
O91 N1 O81 123.0(5)
O101 N1 O81 117.6(5)
O82 N2 O102 120.0(4)
O82 N2 O92 120.8(4)
O102 N2 O92 119.1(4)
O83 N3 O93 122.4(5)
O83 N3 O103 118.7(4)
O93 N3 O103 118.8(4)
O94 N4 O84 122.1(5)
O94 N4 O104 118.1(4)
O84 N4 O104 119.8(4)

loop_
_geom_bond_atom_site_label_1
_geom_bond_atom_site_label_2
_geom_bond_distance
Cu1 O61 1.897(3)
Cu1 O71 1.903(3)
Cu1 O51 2.129(2)
Cu1 O21 2.227(3)
Cu1 O31 2.242(3)
Cu1 O11 2.323(3)
Cu1 O41 2.321(3)
O11 C101 1.427(5)
O11 C11 1.438(4)
O21 C21 1.424(4)
O21 C31 1.435(4)
O31 C51 1.436(5)
O31 C41 1.444(4)
O41 C71 1.414(5)
O41 C61 1.430(5)
O51 C91 1.421(4)
O51 C81 1.441(4)
O61 H1W 0.812(10)
O61 H2W 0.810(10)
O71 H3W 0.802(10)
O71 H4W 0.798(10)
C11 C21 1.486(6)
C11 H11A 0.9700
C11 H11B 0.9700
C21 H21A 0.9700
C21 H21B 0.9700
C31 C41 1.499(6)
C31 H31A 0.9700
C31 H31B 0.9700
C41 H41A 0.9700
C41 H41B 0.9700
C51 C61 1.499(6)
C51 H51A 0.9700
C51 H51B 0.9700
C61 H61A 0.9700
C61 H61B 0.9700
C71 C81 1.494(6)
C71 H71A 0.9700
C71 H71B 0.9700
C81 H81A 0.9700
C81 H81B 0.9700
C91 C101 1.505(6)
C91 H91A 0.9700
C91 H91B 0.9700
C101 H10A 0.9700
C101 H10B 0.9700
Cu2 O62 1.913(3)
Cu2 O72 1.921(3)
Cu2 O52 2.131(2)
Cu2 O22 2.214(3)
Cu2 O32 2.251(3)
Cu2 O42 2.320(3)
Cu2 O12 2.328(3)
O12 C12 1.421(5)
O12 C102 1.438(4)
O22 C32 1.415(4)
O22 C22 1.424(5)
O32 C42 1.416(5)
O32 C52 1.427(5)
O42 C72 1.426(5)
O42 C62 1.424(5)
O52 C82 1.405(4)
O52 C92 1.420(4)
O62 H5W 0.813(10)
O62 H6W 0.812(10)
O72 H7W 0.804(10)
O72 H8W 0.808(10)
C12 C22 1.496(6)
C12 H12A 0.9700
C12 H12B 0.9700
C22 H22A 0.9700
C22 H22B 0.9700
C32 C42 1.499(6)
C32 H32A 0.9700
C32 H32B 0.9700
C42 H42A 0.9700
C42 H42B 0.9700
C52 C62 1.489(7)
C52 H52A 0.9700
C52 H52B 0.9700
C62 H62A 0.9700
C62 H62B 0.9700
C72 C82 1.475(5)
C72 H72A 0.9700
C72 H72B 0.9700
C82 H82A 0.9700
C82 H82B 0.9700
C92 C102 1.486(6)
C92 H92A 0.9700
C92 H92B 0.9700
C102 H10C 0.9700
C102 H10D 0.9700
N1 O91 1.207(5)
N1 O101 1.210(5)
N1 O81 1.224(5)
N2 O82 1.227(4)
N2 O102 1.234(5)
N2 O92 1.242(5)
N3 O83 1.225(5)
N3 O93 1.238(5)
N3 O103 1.238(5)
N4 O94 1.217(5)
N4 O84 1.221(4)
N4 O104 1.239(5)

loop_
_geom_torsion_atom_site_label_1
_geom_torsion_atom_site_label_2
_geom_torsion_atom_site_label_3
_geom_torsion_atom_site_label_4
_geom_torsion
O61 Cu1 O11 C101 61.6(3)
O71 Cu1 O11 C101 -116.8(2)
O51 Cu1 O11 C101 -26.8(2)
O21 Cu1 O11 C101 144.0(2)
O31 Cu1 O11 C101 166.2(2)
O41 Cu1 O11 C101 -26.8(3)
O61 Cu1 O11 C11 -63.3(3)
O71 Cu1 O11 C11 118.3(3)
O51 Cu1 O11 C11 -151.7(3)
O21 Cu1 O11 C11 19.1(2)
O31 Cu1 O11 C11 41.3(3)
O41 Cu1 O11 C11 -151.7(2)
O61 Cu1 O21 C21 107.9(3)
O71 Cu1 O21 C21 -70.5(3)
O51 Cu1 O21 C21 28.6(3)
O31 Cu1 O21 C21 -152.4(3)
O11 Cu1 O21 C21 13.8(3)
O41 Cu1 O21 C21 -175.5(2)
O61 Cu1 O21 C31 -117.1(3)
O71 Cu1 O21 C31 64.4(3)
O51 Cu1 O21 C31 163.6(2)
O31 Cu1 O21 C31 -17.5(2)
O11 Cu1 O21 C31 148.7(3)
O41 Cu1 O21 C31 -40.5(3)
O61 Cu1 O31 C51 -66.3(3)
O71 Cu1 O31 C51 113.0(3)
O51 Cu1 O31 C51 31.9(3)
O21 Cu1 O31 C51 -147.1(3)
O11 Cu1 O31 C51 -169.3(2)
O41 Cu1 O31 C51 18.9(2)
O61 Cu1 O31 C41 66.0(3)
O71 Cu1 O31 C41 -114.7(3)
O51 Cu1 O31 C41 164.3(2)
O21 Cu1 O31 C41 -14.7(2)
O11 Cu1 O31 C41 -36.9(3)
O41 Cu1 O31 C41 151.2(2)
O61 Cu1 O41 C71 -120.5(3)
O71 Cu1 O41 C71 57.5(3)
O51 Cu1 O41 C71 -30.7(2)
O21 Cu1 O41 C71 164.2(2)
O31 Cu1 O41 C71 141.2(3)
O11 Cu1 O41 C71 -30.6(3)
O61 Cu1 O41 C61 112.8(3)
O71 Cu1 O41 C61 -69.2(3)
O51 Cu1 O41 C61 -157.3(3)
O21 Cu1 O41 C61 37.5(3)
O31 Cu1 O41 C61 14.6(3)
O11 Cu1 O41 C61 -157.3(2)
O61 Cu1 O51 C91 -96.6(3)
O71 Cu1 O51 C91 82.8(3)
O21 Cu1 O51 C91 -19.2(3)
O31 Cu1 O51 C91 162.5(2)
O11 Cu1 O51 C91 -4.3(3)
O41 Cu1 O51 C91 175.7(3)
O61 Cu1 O51 C81 92.5(3)
O71 Cu1 O51 C81 -88.0(3)
O21 Cu1 O51 C81 170.0(2)
O31 Cu1 O51 C81 -8.4(3)
O11 Cu1 O51 C81 -175.1(3)
O41 Cu1 O51 C81 4.8(3)
C101 O11 C11 C21 -169.1(3)
Cu1 O11 C11 C21 -47.4(4)
C31 O21 C21 C11 -178.3(3)
Cu1 O21 C21 C11 -43.6(4)
O11 C11 C21 O21 60.0(4)
C21 O21 C31 C41 179.5(3)
Cu1 O21 C31 C41 44.8(3)
C51 O31 C41 C31 172.9(3)
Cu1 O31 C41 C31 42.6(3)
O21 C31 C41 O31 -55.7(4)
C41 O31 C51 C61 -180.0(3)
Cu1 O31 C51 C61 -48.6(4)
C71 O41 C61 C51 -167.2(4)
Cu1 O41 C61 C51 -44.0(4)
O31 C51 C61 O41 61.7(5)
C61 O41 C71 C81 175.3(4)
Cu1 O41 C71 C81 51.3(4)
C91 O51 C81 C71 -151.0(3)
Cu1 O51 C81 C71 20.1(4)
O41 C71 C81 O51 -46.5(5)
C81 O51 C91 C101 -156.1(3)
Cu1 O51 C91 C101 32.6(4)
C11 O11 C101 C91 173.6(3)
Cu1 O11 C101 C91 51.3(3)
O51 C91 C101 O11 -54.3(4)
O62 Cu2 O12 C12 -64.5(3)
O72 Cu2 O12 C12 116.5(3)
O52 Cu2 O12 C12 -152.7(3)
O22 Cu2 O12 C12 17.6(2)
O32 Cu2 O12 C12 40.8(3)
O42 Cu2 O12 C12 -154.1(2)
O62 Cu2 O12 C102 61.4(3)
O72 Cu2 O12 C102 -117.7(3)
O52 Cu2 O12 C102 -26.8(2)
O22 Cu2 O12 C102 143.4(3)
O32 Cu2 O12 C102 166.6(2)
O42 Cu2 O12 C102 -28.3(3)
O62 Cu2 O22 C32 -115.2(3)
O72 Cu2 O22 C32 64.6(3)
O52 Cu2 O22 C32 165.3(2)
O32 Cu2 O22 C32 -16.2(2)
O42 Cu2 O22 C32 -38.8(3)
O12 Cu2 O22 C32 149.7(3)
O62 Cu2 O22 C22 109.9(3)
O72 Cu2 O22 C22 -70.3(3)
O52 Cu2 O22 C22 30.4(3)
O32 Cu2 O22 C22 -151.1(3)
O42 Cu2 O22 C22 -173.7(2)
O12 Cu2 O22 C22 14.8(3)
O62 Cu2 O32 C42 64.4(3)
O72 Cu2 O32 C42 -116.6(3)
O52 Cu2 O32 C42 162.1(2)
O22 Cu2 O32 C42 -16.4(2)
O42 Cu2 O32 C42 149.7(3)
O12 Cu2 O32 C42 -39.7(3)
O62 Cu2 O32 C52 -66.3(3)
O72 Cu2 O32 C52 112.6(3)
O52 Cu2 O32 C52 31.4(3)
O22 Cu2 O32 C52 -147.2(3)
O42 Cu2 O32 C52 19.0(3)
O12 Cu2 O32 C52 -170.4(2)
O62 Cu2 O42 C72 -120.2(2)
O72 Cu2 O42 C72 59.3(2)
O52 Cu2 O42 C72 -30.1(2)
O22 Cu2 O42 C72 164.8(2)
O32 Cu2 O42 C72 142.1(3)
O12 Cu2 O42 C72 -28.7(3)
O62 Cu2 O42 C62 111.9(3)
O72 Cu2 O42 C62 -68.6(3)
O52 Cu2 O42 C62 -158.0(3)
O22 Cu2 O42 C62 36.9(4)
O32 Cu2 O42 C62 14.2(3)
O12 Cu2 O42 C62 -156.6(3)
O62 Cu2 O52 C82 92.2(3)
O72 Cu2 O52 C82 -87.0(3)
O22 Cu2 O52 C82 169.8(2)
O32 Cu2 O52 C82 -7.8(3)
O42 Cu2 O52 C82 4.7(3)
O12 Cu2 O52 C82 -174.4(3)
O62 Cu2 O52 C92 -95.7(3)
O72 Cu2 O52 C92 85.1(3)
O22 Cu2 O52 C92 -18.1(3)
O32 Cu2 O52 C92 164.3(2)
O42 Cu2 O52 C92 176.8(3)
O12 Cu2 O52 C92 -2.3(3)
C102 O12 C12 C22 -167.9(3)
Cu2 O12 C12 C22 -45.6(4)
C32 O22 C22 C12 -177.5(3)
Cu2 O22 C22 C12 -43.3(4)
O12 C12 C22 O22 59.1(5)
C22 O22 C32 C42 178.5(3)
Cu2 O22 C32 C42 44.1(4)
C52 O32 C42 C32 173.0(3)
Cu2 O32 C42 C32 43.9(4)
O22 C32 C42 O32 -57.1(4)
C42 O32 C52 C62 -177.8(4)
Cu2 O32 C52 C62 -48.3(4)
C72 O42 C62 C52 -167.3(4)
Cu2 O42 C62 C52 -43.9(5)
O32 C52 C62 O42 61.7(5)
C62 O42 C72 C82 174.6(4)
Cu2 O42 C72 C82 50.4(4)
C92 O52 C82 C72 -151.6(3)
Cu2 O52 C82 C72 20.8(4)
O42 C72 C82 O52 -46.8(5)
C82 O52 C92 C102 -157.8(3)
Cu2 O52 C92 C102 29.8(4)
C12 O12 C102 C92 172.7(3)
Cu2 O12 C102 C92 50.2(4)
O52 C92 C102 O12 -51.6(4)
